data_2240628
loop_
_publ_author_name
'Ben Rhaiem, Tarek'
'Boughzala, Habib'

_publ_section_title
;
 Crystal structure of a new hybrid antimony--halide-based compound for
 possible non-linear optical applications
;
_journal_issue 5
_journal_name_full 'Acta Crystallographica Section E'
_journal_page_first 498
_journal_page_last 501
_journal_paper_doi 10.1107/S2056989015007379
_journal_volume 71
_journal_year 2015
_chemical_formula_iupac '(C6 H14 N2)2 [Sb2 Cl10], H2 O'
_chemical_formula_moiety '2 (C6 H14 N2 +),  Sb2 Cl10 2-, H2 O'
_chemical_formula_sum 'C12 H30 Cl10 N4 O Sb2'
_chemical_formula_weight 844.40
_chemical_melting_point 594
_chemical_name_systematic
;
<i>catena</i>-poly[[[bis(1,4-diazoniabicyclo[2.2.2]octane)
[tetraachloridoantimonate(III)]-\m-chlorido-[tetrachloridoantimonate(III)]-\m-chlorido]] monohydrate]
;
_space_group_IT_number 33
_symmetry_cell_setting orthorhombic
_symmetry_space_group_name_Hall 'P 2c -2n'
_symmetry_space_group_name_H-M 'P n a 21'
_atom_sites_solution_hydrogens geom
_atom_sites_solution_primary direct
_atom_sites_solution_secondary difmap
_audit_creation_method SHELXL-97
_cell_angle_alpha 90.00
_cell_angle_beta 90.00
_cell_angle_gamma 90.00
_cell_formula_units_Z 4
_cell_length_a 29.122(3)
_cell_length_b 8.4029(10)
_cell_length_c 11.358(2)
_cell_measurement_reflns_used 3492
_cell_measurement_temperature 298(2)
_cell_measurement_theta_max 27.0
_cell_measurement_theta_min 2.4
_cell_volume 2779.4(7)
_computing_cell_refinement
;
CAD-4 EXPRESS (Duisenberg, 1992)
;
_computing_data_collection
;
CAD-4 EXPRESS (Duisenberg, 1992)
;
_computing_data_reduction
;
XCAD4 (Harms & Wocadlo, 1995)
;
_computing_molecular_graphics
;
DIAMOND (Brandenburg, 2006)
;
_computing_publication_material
;
publCIF (Westrip, 2010)
;
_computing_structure_refinement
;
SHELXL97 (Sheldrick, 2008)
;
_computing_structure_solution
;
SHELXS97 (Sheldrick, 2008)
;
_diffrn_ambient_temperature 298(2)
_diffrn_measured_fraction_theta_full 1.000
_diffrn_measured_fraction_theta_max 1.000
_diffrn_measurement_device_type 'Enraf--Nonius CAD-4'
_diffrn_measurement_method 'non-profiled omega/2theta scans'
_diffrn_radiation_monochromator graphite
_diffrn_radiation_source 'fine-focus sealed tube'
_diffrn_radiation_type MoK\a
_diffrn_radiation_wavelength 0.71073
_diffrn_reflns_av_R_equivalents 0.0411
_diffrn_reflns_av_sigmaI/netI 0.0372
_diffrn_reflns_limit_h_max 1
_diffrn_reflns_limit_h_min -37
_diffrn_reflns_limit_k_max 10
_diffrn_reflns_limit_k_min -10
_diffrn_reflns_limit_l_max 14
_diffrn_reflns_limit_l_min -1
_diffrn_reflns_number 7000
_diffrn_reflns_theta_full 26.97
_diffrn_reflns_theta_max 26.97
_diffrn_reflns_theta_min 2.27
_diffrn_standards_decay_% -1
_diffrn_standards_interval_time 120
_diffrn_standards_number 2
_exptl_absorpt_coefficient_mu 2.920
_exptl_absorpt_correction_T_max 0.5545
_exptl_absorpt_correction_T_min 0.3578
_exptl_absorpt_correction_type psi-scan
_exptl_absorpt_process_details
;
(North <i>et al.</i>, 1968)
;
_exptl_crystal_colour colourless
_exptl_crystal_density_diffrn 2.018
_exptl_crystal_density_method 'not measured'
_exptl_crystal_description prism
_exptl_crystal_F_000 1640
_exptl_crystal_size_max 0.13
_exptl_crystal_size_mid 0.06
_exptl_crystal_size_min 0.02
_refine_diff_density_max 0.719
_refine_diff_density_min -0.621
_refine_ls_abs_structure_details
;
Flack (1983), 66 Friedel pairs
;
_refine_ls_abs_structure_Flack -0.01(3)
_refine_ls_extinction_coef 0.00168(12)
_refine_ls_extinction_expression Fc^*^=kFc[1+0.001xFc^2^\l^3^/sin(2\q)]^-1/4^
_refine_ls_extinction_method
;
SHELXL97 (Sheldrick, 2008)
;
_refine_ls_goodness_of_fit_ref 1.092
_refine_ls_hydrogen_treatment mixed
_refine_ls_matrix_type full
_refine_ls_number_parameters 273
_refine_ls_number_reflns 3492
_refine_ls_number_restraints 5
_refine_ls_restrained_S_all 1.092
_refine_ls_R_factor_all 0.0379
_refine_ls_R_factor_gt 0.0256
_refine_ls_shift/su_max 0.001
_refine_ls_shift/su_mean 0.000
_refine_ls_structure_factor_coef Fsqd
_refine_ls_weighting_details 'calc w=1/[\s^2^(Fo^2^)+(0.0316P)^2^+2.3277P] where P=(Fo^2^+2Fc^2^)/3'
_refine_ls_weighting_scheme calc
_refine_ls_wR_factor_gt 0.0642
_refine_ls_wR_factor_ref 0.0701
_reflns_number_gt 2988
_reflns_number_total 3492
_reflns_threshold_expression I>2sigma(I)
_cod_data_source_file vn2091sup1.cf
_cod_data_source_block I
_cod_database_code 2240628
_cod_database_fobs_code 2240628

loop_
_symmetry_equiv_pos_as_xyz
'x, y, z'
'-x, -y, z+1/2'
'-x+1/2, y+1/2, z+1/2'
'x+1/2, -y+1/2, z'

loop_
_atom_site_type_symbol
_atom_site_label
_atom_site_fract_x
_atom_site_fract_y
_atom_site_fract_z
_atom_site_U_iso_or_equiv
_atom_site_adp_type
_atom_site_calc_flag
_atom_site_refinement_flags
_atom_site_occupancy
_atom_site_symmetry_multiplicity
Sb Sb1 0.593657(12) 0.74481(3) 0.49688(3) 0.02787(11) Uani d . 1 1
Sb Sb2 0.657146(11) 0.24077(3) 0.22050(3) 0.02842(11) Uani d . 1 1
Cl Cl1 0.57361(5) 0.54093(18) 0.66622(15) 0.0452(4) Uani d . 1 1
Cl Cl2 0.61712(8) 0.5151(2) 0.3671(2) 0.0760(6) Uani d . 1 1
Cl Cl3 0.57606(5) 0.97355(17) 0.67100(15) 0.0437(3) Uani d . 1 1
Cl Cl4 0.61408(7) 0.9753(2) 0.3459(2) 0.0765(6) Uani d . 1 1
Cl Cl5 0.67713(6) 0.75095(17) 0.56999(19) 0.0522(4) Uani d . 1 1
Cl Cl6 0.50864(7) 0.7328(2) 0.3883(2) 0.0619(5) Uani d . 1 1
Cl Cl7 0.69068(7) 0.4519(2) 0.09980(17) 0.0645(5) Uani d . 1 1
Cl Cl8 0.68555(6) 0.0345(2) 0.08973(16) 0.0562(5) Uani d . 1 1
Cl Cl9 0.74068(5) 0.19561(18) 0.34215(18) 0.0430(3) Uani d . 1 1
Cl Cl10 0.58708(5) 0.25828(14) 0.1013(2) 0.0478(4) Uani d . 1 1
N N1 0.49311(19) 0.2444(5) 0.5900(5) 0.0390(12) Uani d . 1 1
H H1 0.5113(15) 0.2480(6) 0.659(6) 0.047 Uiso calc R 1 1
N N2 0.44602(17) 0.2354(5) 0.4084(5) 0.0378(11) Uani d D 1 1
H H2 0.4294(4) 0.2318(5) 0.3440(16) 0.045 Uiso calc RD 1 1
N N3 0.72003(16) 0.3837(5) 0.7294(5) 0.0389(11) Uani d . 1 1
H H3 0.7352(10) 0.475(6) 0.7261(5) 0.047 Uiso calc R 1 1
N N4 0.6767(2) 0.1317(6) 0.7367(7) 0.068(2) Uani d . 1 1
H H4 0.6616(14) 0.044(8) 0.7384(7) 0.082 Uiso calc R 1 1
C C1 0.5235(2) 0.2498(6) 0.4859(7) 0.0455(16) Uani d . 1 1
H H1A 0.5447 0.1609 0.4882 0.055 Uiso calc R 1 1
H H1B 0.5412 0.3475 0.4867 0.055 Uiso calc R 1 1
C C2 0.4952(2) 0.2417(8) 0.3748(8) 0.059(2) Uani d . 1 1
H H2A 0.5010 0.3347 0.3264 0.071 Uiso calc R 1 1
H H2B 0.5033 0.1476 0.3299 0.071 Uiso calc R 1 1
C C3 0.4365(2) 0.0911(7) 0.4788(6) 0.0481(17) Uani d . 1 1
H H3A 0.4434 -0.0030 0.4326 0.058 Uiso calc R 1 1
H H3B 0.4043 0.0880 0.5001 0.058 Uiso calc R 1 1
C C4 0.4656(2) 0.0921(7) 0.5887(6) 0.0479(15) Uani d . 1 1
H H4A 0.4860 0.0010 0.5891 0.057 Uiso calc R 1 1
H H4B 0.4461 0.0865 0.6579 0.057 Uiso calc R 1 1
C C5 0.4622(2) 0.3851(8) 0.5871(6) 0.0510(16) Uani d . 1 1
H H5A 0.4802 0.4821 0.5888 0.061 Uiso calc R 1 1
H H5B 0.4423 0.3844 0.6556 0.061 Uiso calc R 1 1
C C6 0.4333(2) 0.3800(6) 0.4754(6) 0.0467(17) Uani d . 1 1
H H6A 0.4010 0.3773 0.4953 0.056 Uiso calc R 1 1
H H6B 0.4391 0.4742 0.4283 0.056 Uiso calc R 1 1
C C7 0.7097(3) 0.3302(8) 0.6095(6) 0.063(2) Uani d . 1 1
H H7A 0.7381 0.3127 0.5668 0.075 Uiso calc R 1 1
H H7B 0.6924 0.4116 0.5685 0.075 Uiso calc R 1 1
C C8 0.6829(4) 0.1808(11) 0.6134(8) 0.092(4) Uani d . 1 1
H H8A 0.6532 0.1972 0.5767 0.110 Uiso calc R 1 1
H H8B 0.6989 0.0981 0.5702 0.110 Uiso calc R 1 1
C C9 0.6768(2) 0.4080(7) 0.7935(7) 0.0473(15) Uani d . 1 1
H H9A 0.6577 0.4839 0.7516 0.057 Uiso calc R 1 1
H H9B 0.6831 0.4505 0.8712 0.057 Uiso calc R 1 1
C C10 0.6519(2) 0.2512(6) 0.8042(8) 0.0479(18) Uani d . 1 1
H H10A 0.6502 0.2195 0.8862 0.057 Uiso calc R 1 1
H H10B 0.6208 0.2617 0.7744 0.057 Uiso calc R 1 1
C C11 0.7484(3) 0.2641(9) 0.7941(10) 0.081(3) Uani d . 1 1
H H11A 0.7525 0.2964 0.8754 0.097 Uiso calc R 1 1
H H11B 0.7784 0.2535 0.7577 0.097 Uiso calc R 1 1
C C12 0.7221(3) 0.1056(10) 0.7878(11) 0.107(4) Uani d . 1 1
H H12A 0.7391 0.0303 0.7399 0.129 Uiso calc R 1 1
H H12B 0.7190 0.0612 0.8662 0.129 Uiso calc R 1 1
O O 0.65412(17) 0.8095(7) 0.8407(6) 0.0637(14) Uani d D 1 1
H H13A 0.662(3) 0.760(8) 0.780(4) 0.070 Uiso d D 1 1
H H13B 0.674(2) 0.788(9) 0.890(5) 0.070 Uiso d D 1 1

loop_
_atom_site_aniso_label
_atom_site_aniso_U_11
_atom_site_aniso_U_22
_atom_site_aniso_U_33
_atom_site_aniso_U_12
_atom_site_aniso_U_13
_atom_site_aniso_U_23
Sb1 0.0343(2) 0.02365(18) 0.0257(2) -0.00135(12) 0.00135(16) -0.00099(18)
Sb2 0.03007(18) 0.02876(19) 0.0264(2) 0.00021(12) -0.00028(17) -0.0021(2)
Cl1 0.0497(9) 0.0439(7) 0.0421(8) -0.0053(6) -0.0007(7) -0.0001(7)
Cl2 0.0915(15) 0.0703(11) 0.0662(14) 0.0140(11) 0.0062(12) -0.0308(11)
Cl3 0.0418(8) 0.0419(7) 0.0473(8) 0.0013(6) -0.0043(7) 0.0077(7)
Cl4 0.0833(14) 0.0808(13) 0.0655(14) -0.0231(11) -0.0066(13) 0.0276(12)
Cl5 0.0457(8) 0.0532(9) 0.0578(12) -0.0055(7) 0.0018(8) 0.0039(8)
Cl6 0.0538(10) 0.0626(11) 0.0695(14) -0.0031(8) 0.0168(10) 0.0005(10)
Cl7 0.0750(12) 0.0718(11) 0.0466(10) -0.0361(9) -0.0079(10) 0.0184(9)
Cl8 0.0638(11) 0.0643(9) 0.0406(9) 0.0285(8) -0.0105(8) -0.0222(8)
Cl9 0.0429(7) 0.0501(7) 0.0360(7) 0.0012(7) 0.0007(7) -0.0113(7)
Cl10 0.0447(8) 0.0333(7) 0.0652(12) 0.0041(5) -0.0225(8) -0.0034(7)
N1 0.044(3) 0.038(3) 0.035(3) 0.001(2) -0.007(2) 0.000(2)
N2 0.039(3) 0.036(2) 0.038(3) 0.0019(18) -0.007(2) 0.003(2)
N3 0.046(3) 0.033(2) 0.038(3) -0.0052(18) 0.004(3) -0.003(2)
N4 0.089(5) 0.028(2) 0.088(5) -0.010(3) 0.049(4) 0.000(3)
C1 0.034(3) 0.041(3) 0.062(5) -0.004(2) 0.004(3) 0.003(3)
C2 0.045(4) 0.089(6) 0.043(4) -0.001(3) 0.003(3) -0.001(4)
C3 0.057(4) 0.031(2) 0.057(4) -0.008(2) -0.021(4) 0.009(3)
C4 0.053(4) 0.046(3) 0.044(4) -0.011(3) -0.002(3) 0.013(3)
C5 0.055(4) 0.051(3) 0.047(4) 0.012(3) 0.000(3) -0.009(3)
C6 0.057(4) 0.032(3) 0.051(4) 0.010(3) -0.014(3) -0.004(3)
C7 0.110(7) 0.051(3) 0.026(3) -0.031(4) 0.009(4) -0.004(3)
C8 0.133(9) 0.087(6) 0.054(5) -0.071(6) 0.028(6) -0.035(5)
C9 0.052(4) 0.038(3) 0.052(4) 0.002(3) 0.008(3) -0.015(3)
C10 0.047(4) 0.051(4) 0.046(4) 0.004(3) 0.017(3) 0.004(3)
C11 0.056(5) 0.111(7) 0.075(7) 0.033(5) -0.011(5) -0.004(5)
C12 0.103(8) 0.071(5) 0.148(10) 0.047(5) 0.079(7) 0.060(6)
O 0.055(3) 0.067(3) 0.069(4) 0.017(2) -0.010(3) -0.016(3)

loop_
_atom_type_symbol
_atom_type_description
_atom_type_scat_dispersion_real
_atom_type_scat_dispersion_imag
_atom_type_scat_source
C C 0.0033 0.0016 'International Tables Vol C Tables 4.2.6.8 and 6.1.1.4'
H H 0.0000 0.0000 'International Tables Vol C Tables 4.2.6.8 and 6.1.1.4'
Cl Cl 0.1484 0.1585 'International Tables Vol C Tables 4.2.6.8 and 6.1.1.4'
N N 0.0061 0.0033 'International Tables Vol C Tables 4.2.6.8 and 6.1.1.4'
O O 0.0106 0.0060 'International Tables Vol C Tables 4.2.6.8 and 6.1.1.4'
Sb Sb -0.5866 1.5461 'International Tables Vol C Tables 4.2.6.8 and 6.1.1.4'

loop_
_geom_angle_atom_site_label_1
_geom_angle_atom_site_label_2
_geom_angle_atom_site_label_3
_geom_angle_site_symmetry_1
_geom_angle_site_symmetry_3
_geom_angle
Cl2 Sb1 Cl5 . . 87.02(7)
Cl2 Sb1 Cl1 . . 89.38(7)
Cl5 Sb1 Cl1 . . 89.25(6)
Cl2 Sb1 Cl4 . . 96.90(9)
Cl5 Sb1 Cl4 . . 88.98(6)
Cl1 Sb1 Cl4 . . 173.38(6)
Cl2 Sb1 Cl6 . . 87.36(7)
Cl5 Sb1 Cl6 . . 172.33(7)
Cl1 Sb1 Cl6 . . 95.92(6)
Cl4 Sb1 Cl6 . . 86.51(6)
Cl2 Sb1 Cl3 . . 170.28(7)
Cl5 Sb1 Cl3 . . 86.05(5)
Cl1 Sb1 Cl3 . . 83.72(5)
Cl4 Sb1 Cl3 . . 89.79(6)
Cl6 Sb1 Cl3 . . 100.12(5)
Cl8 Sb2 Cl7 . . 92.23(8)
Cl8 Sb2 Cl10 . . 89.35(6)
Cl7 Sb2 Cl10 . . 88.82(7)
Cl8 Sb2 Cl9 . . 84.83(5)
Cl7 Sb2 Cl9 . . 91.59(6)
Cl10 Sb2 Cl9 . . 174.17(6)
Cl4 Sb2 Cl10 1_545 . 87.62(5)
Cl2 Sb2 Cl10 . . 86.49(6)
Cl4 Sb2 Cl9 1_545 . 91.63(5)
Cl2 Sb2 Cl9 . . 99.35(5)
Cl8 Sb2 Cl4 . 1_545 84.24(6)
Cl4 Sb2 Cl2 1_545 . 98.36(5)
Cl2 Sb2 Cl7 . . 84.89(6)
Cl2 Sb2 Cl8 . . 174.98(6)
Cl4 Sb2 Cl7 1_545 . 175.00(6)
C1 N1 C5 . . 108.7(5)
C1 N1 C4 . . 109.6(5)
C5 N1 C4 . . 110.6(5)
C1 N1 H1 . . 109.3
C5 N1 H1 . . 109.3
C4 N1 H1 . . 109.3
C3 N2 C6 . . 110.4(5)
C3 N2 C2 . . 110.4(5)
C6 N2 C2 . . 110.1(5)
C3 N2 H2 . . 108.6
C6 N2 H2 . . 108.6
C2 N2 H2 . . 108.6
C7 N3 C9 . . 109.1(5)
C7 N3 C11 . . 111.4(6)
C9 N3 C11 . . 108.9(6)
C7 N3 H3 . . 109.1
C9 N3 H3 . . 109.1
C11 N3 H3 . . 109.1
C10 N4 C12 . . 110.1(7)
C10 N4 C8 . . 111.6(7)
C12 N4 C8 . . 108.0(8)
C10 N4 H4 . . 109.0
C12 N4 H4 . . 109.0
C8 N4 H4 . . 109.0
N1 C1 C2 . . 110.0(5)
N1 C1 H1A . . 109.7
C2 C1 H1A . . 109.7
N1 C1 H1B . . 109.7
C2 C1 H1B . . 109.7
H1A C1 H1B . . 108.2
N2 C2 C1 . . 108.3(6)
N2 C2 H2A . . 110.0
C1 C2 H2A . . 110.0
N2 C2 H2B . . 110.0
C1 C2 H2B . . 110.0
H2A C2 H2B . . 108.4
N2 C3 C4 . . 109.8(5)
N2 C3 H3A . . 109.7
C4 C3 H3A . . 109.7
N2 C3 H3B . . 109.7
C4 C3 H3B . . 109.7
H3A C3 H3B . . 108.2
C3 C4 N1 . . 108.1(5)
C3 C4 H4A . . 110.1
N1 C4 H4A . . 110.1
C3 C4 H4B . . 110.1
N1 C4 H4B . . 110.1
H4A C4 H4B . . 108.4
N1 C5 C6 . . 109.3(5)
N1 C5 H5A . . 109.8
C6 C5 H5A . . 109.8
N1 C5 H5B . . 109.8
C6 C5 H5B . . 109.8
H5A C5 H5B . . 108.3
N2 C6 C5 . . 108.3(5)
N2 C6 H6A . . 110.0
C5 C6 H6A . . 110.0
N2 C6 H6B . . 110.0
C5 C6 H6B . . 110.0
H6A C6 H6B . . 108.4
N3 C7 C8 . . 109.9(6)
N3 C7 H7A . . 109.7
C8 C7 H7A . . 109.7
N3 C7 H7B . . 109.7
C8 C7 H7B . . 109.7
H7A C7 H7B . . 108.2
N4 C8 C7 . . 109.3(6)
N4 C8 H8A . . 109.8
C7 C8 H8A . . 109.8
N4 C8 H8B . . 109.8
C7 C8 H8B . . 109.8
H8A C8 H8B . . 108.3
N3 C9 C10 . . 109.3(5)
N3 C9 H9A . . 109.8
C10 C9 H9A . . 109.8
N3 C9 H9B . . 109.8
C10 C9 H9B . . 109.8
H9A C9 H9B . . 108.3
N4 C10 C9 . . 108.7(5)
N4 C10 H10A . . 109.9
C9 C10 H10A . . 109.9
N4 C10 H10B . . 109.9
C9 C10 H10B . . 109.9
H10A C10 H10B . . 108.3
N3 C11 C12 . . 106.5(7)
N3 C11 H11A . . 110.4
C12 C11 H11A . . 110.4
N3 C11 H11B . . 110.4
C12 C11 H11B . . 110.4
H11A C11 H11B . . 108.6
N4 C12 C11 . . 109.8(6)
N4 C12 H12A . . 109.7
C11 C12 H12A . . 109.7
N4 C12 H12B . . 109.7
C11 C12 H12B . . 109.7
H12A C12 H12B . . 108.2
H13A O H13B . . 105(4)

loop_
_geom_bond_atom_site_label_1
_geom_bond_atom_site_label_2
_geom_bond_site_symmetry_2
_geom_bond_distance
Sb1 Cl2 . 2.5233(18)
Sb1 Cl5 . 2.5695(18)
Sb1 Cl1 . 2.6411(17)
Sb1 Cl4 . 2.654(2)
Sb1 Cl6 . 2.768(2)
Sb1 Cl3 . 2.8051(17)
Sb2 Cl8 . 2.4277(15)
Sb2 Cl7 . 2.4457(17)
Sb2 Cl10 . 2.4532(16)
Sb2 Cl9 . 2.8233(17)
Sb2 Cl2 . 3.073(2)
Sb2 Cl4 1_545 2.9291(19)
N1 C1 . 1.477(9)
N1 C5 . 1.487(8)
N1 C4 . 1.510(7)
N1 H1 . 0.9496
N2 C3 . 1.478(7)
N2 C6 . 1.481(7)
N2 C2 . 1.483(9)
N2 H2 . 0.8784
N3 C7 . 1.465(8)
N3 C9 . 1.469(8)
N3 C11 . 1.494(9)
N3 H3 . 0.8858
N4 C10 . 1.456(8)
N4 C12 . 1.462(12)
N4 C8 . 1.471(11)
N4 H4 . 0.8565
C1 C2 . 1.508(11)
C1 H1A . 0.9700
C1 H1B . 0.9700
C2 H2A . 0.9700
C2 H2B . 0.9700
C3 C4 . 1.507(9)
C3 H3A . 0.9700
C3 H3B . 0.9700
C4 H4A . 0.9700
C4 H4B . 0.9700
C5 C6 . 1.521(9)
C5 H5A . 0.9700
C5 H5B . 0.9700
C6 H6A . 0.9700
C6 H6B . 0.9700
C7 C8 . 1.480(10)
C7 H7A . 0.9700
C7 H7B . 0.9700
C8 H8A . 0.9700
C8 H8B . 0.9700
C9 C10 . 1.509(7)
C9 H9A . 0.9700
C9 H9B . 0.9700
C10 H10A . 0.9700
C10 H10B . 0.9700
C11 C12 . 1.538(11)
C11 H11A . 0.9700
C11 H11B . 0.9700
C12 H12A . 0.9700
C12 H12B . 0.9700
O H13A . 0.84(2)
O H13B . 0.82(2)

loop_
_geom_hbond_atom_site_label_D
_geom_hbond_atom_site_label_H
_geom_hbond_atom_site_label_A
_geom_hbond_site_symmetry_A
_geom_hbond_distance_DH
_geom_hbond_distance_HA
_geom_hbond_distance_DA
_geom_hbond_angle_DHA
N1 H1 Cl6 2_665 0.95 2.67 3.391(6) 134
N2 H2 Cl1 2_664 0.88 2.78 3.378(4) 126
N2 H2 Cl3 2_664 0.88 2.62 3.281(6) 133
N2 H2 O 2_664 0.88 2.46 3.040(7) 124
N3 H3 Cl8 3_655 0.89 2.82 3.418(7) 126
N3 H3 Cl9 3_655 0.89 2.38 3.132(9) 143
N4 H4 Cl3 1_545 0.87 2.66 3.303(6) 131
N4 H4 O 1_545 0.87 2.30 3.026(8) 143
O H13A Cl5 1_555 0.84 2.43 3.185(7) 151
O H13B Cl9 3_655 0.83 2.66 3.210(5) 126
